data_4343169
loop_
_publ_author_name
'Yamamoto, Ayako'
'Hashizume, Daisuke'
'Bahramy, Mohammad Saeed'
'Tokura, Yoshinori'

_publ_section_title
;
 Coexistence of Monochalocogen and Dichalocogen Ions in BiSe2 and BiS2
 Crystals Prepared at High Pressure.
;
_journal_issue 8
_journal_name_full 'Inorganic chemistry'
_journal_page_first 4114
_journal_page_last 4119
_journal_paper_doi 10.1021/acs.inorgchem.5b00349
_journal_volume 54
_journal_year 2015
_chemical_formula_moiety 'Bi S0.91 Se1.09'
_chemical_formula_sum 'Bi S0.91 Se1.09'
_chemical_formula_weight 324.10
_chemical_name_systematic
;
 ?
;
_space_group_crystal_system monoclinic
_space_group_IT_number 12
_space_group_name_Hall '-C 2y'
_space_group_name_H-M_alt 'C 1 2/m 1'
_symmetry_space_group_name_Hall '-C 2y'
_symmetry_space_group_name_H-M 'C 1 2/m 1'
_atom_sites_solution_primary direct
_atom_sites_solution_secondary direct
_audit_creation_method SHELXL-2013
_cell_angle_alpha 90
_cell_angle_beta 127.401(4)
_cell_angle_gamma 90
_cell_formula_units_Z 8
_cell_length_a 16.3670(12)
_cell_length_b 4.1040(4)
_cell_length_c 11.6772(13)
_cell_measurement_reflns_used 5918
_cell_measurement_temperature 300
_cell_measurement_theta_max 31.028
_cell_measurement_theta_min 2.195
_cell_volume 623.10(11)
_computing_cell_refinement HKL2000
_computing_data_collection CrystalClear
_computing_data_reduction HKL2000
_computing_molecular_graphics 'ORTEP-3 for Windows'
_computing_publication_material 'SHELXL-2013 (Sheldrick, 2013)'
_computing_structure_refinement 'SHELXL-2013 (Sheldrick, 2013)'
_computing_structure_solution SIR2004
_diffrn_ambient_temperature 300
_diffrn_detector_area_resol_mean 7.31
_diffrn_measured_fraction_theta_full 0.998
_diffrn_measured_fraction_theta_max 0.975
_diffrn_measurement_device_type 'Rigaku AFC-8 with Saturn70 CCD'
_diffrn_measurement_method \w-scan
_diffrn_radiation_type MoK\a
_diffrn_radiation_wavelength 0.71073
_diffrn_reflns_av_R_equivalents 0.0775
_diffrn_reflns_av_unetI/netI 0.0406
_diffrn_reflns_laue_measured_fraction_full 0.998
_diffrn_reflns_laue_measured_fraction_max 0.975
_diffrn_reflns_limit_h_max 23
_diffrn_reflns_limit_h_min -23
_diffrn_reflns_limit_k_max 5
_diffrn_reflns_limit_k_min -5
_diffrn_reflns_limit_l_max 16
_diffrn_reflns_limit_l_min -16
_diffrn_reflns_number 5918
_diffrn_reflns_point_group_measured_fraction_full 0.998
_diffrn_reflns_point_group_measured_fraction_max 0.975
_diffrn_reflns_theta_full 25.242
_diffrn_reflns_theta_max 31.028
_diffrn_reflns_theta_min 2.195
_exptl_absorpt_coefficient_mu 69.578
_exptl_absorpt_correction_T_max 0.02832
_exptl_absorpt_correction_T_min 0.00686
_exptl_absorpt_correction_type multi-scan
_exptl_absorpt_process_details
;
 MULABS
;
_exptl_crystal_colour black
_exptl_crystal_density_diffrn 6.910
_exptl_crystal_description needle
_exptl_crystal_F_000 1077
_exptl_crystal_size_max 0.180
_exptl_crystal_size_mid 0.012
_exptl_crystal_size_min 0.009
_refine_diff_density_max 2.641
_refine_diff_density_min -1.293
_refine_diff_density_rms 0.365
_refine_ls_extinction_method none
_refine_ls_goodness_of_fit_ref 1.051
_refine_ls_hydrogen_treatment undef
_refine_ls_matrix_type full
_refine_ls_number_parameters 41
_refine_ls_number_reflns 1081
_refine_ls_number_restraints 0
_refine_ls_restrained_S_all 1.051
_refine_ls_R_factor_all 0.0570
_refine_ls_R_factor_gt 0.0417
_refine_ls_shift/su_max 0.000
_refine_ls_shift/su_mean 0.000
_refine_ls_structure_factor_coef Fsqd
_refine_ls_weighting_details 'w=1/[\s^2^(Fo^2^)+(0.0562P)^2^+3.9359P] where P=(Fo^2^+2Fc^2^)/3'
_refine_ls_weighting_scheme calc
_refine_ls_wR_factor_gt 0.1040
_refine_ls_wR_factor_ref 0.1130
_reflns_Friedel_coverage 0.000
_reflns_number_gt 813
_reflns_number_total 1081
_reflns_threshold_expression 'I > 2\s(I)'
_cod_data_source_file ic5b00349_si_002.cif
_cod_data_source_block BiSeS
_cod_database_code 4343169
_shelx_space_group_comment
;
The symmetry employed for this shelxl refinement is uniquely defined
by the following loop, which should always be used as a source of
symmetry information in preference to the above space-group names.
They are only intended as comments.
;
_shelx_estimated_absorpt_t_min 0.028
_shelx_estimated_absorpt_t_max 0.573
_shelxl_version_number 2013-3

loop_
_space_group_symop_operation_xyz
'x, y, z'
'-x, y, -z'
'x+1/2, y+1/2, z'
'-x+1/2, y+1/2, -z'
'-x, -y, -z'
'x, -y, z'
'-x+1/2, -y+1/2, -z'
'x+1/2, -y+1/2, z'

loop_
_atom_site_label
_atom_site_type_symbol
_atom_site_fract_x
_atom_site_fract_y
_atom_site_fract_z
_atom_site_U_iso_or_equiv
_atom_site_adp_type
_atom_site_occupancy
_atom_site_site_symmetry_order
_atom_site_calc_flag
_atom_site_refinement_flags_posn
_atom_site_refinement_flags_adp
_atom_site_refinement_flags_occupancy
Bi1 Bi 0.70141(5) 0.0000 0.09850(7) 0.0492(2) Uani 1 2 d S T P
Se1 Se 0.53498(15) 0.5000 -0.0615(2) 0.0492(7) Uani 0.824(14) 2 d S T P
Se2 Se 0.65381(18) 0.0000 -0.1649(3) 0.0432(8) Uani 0.479(14) 2 d S T P
S1 S 0.53498(15) 0.5000 -0.0615(2) 0.0492(7) Uani 0.176(14) 2 d S T P
S2 S 0.65381(18) 0.0000 -0.1649(3) 0.0432(8) Uani 0.521(14) 2 d S T P
Bi2 Bi 0.38951(5) 0.0000 -0.39105(8) 0.0511(2) Uani 1 2 d S T P
Se3 Se 0.2122(2) 0.0000 -0.6548(3) 0.0440(9) Uani 0.328(14) 2 d S T P
Se4 Se 0.41744(18) -0.5000 -0.5416(3) 0.0448(8) Uani 0.545(13) 2 d S T P
S3 S 0.2122(2) 0.0000 -0.6548(3) 0.0440(9) Uani 0.672(14) 2 d S T P
S4 S 0.41744(18) -0.5000 -0.5416(3) 0.0448(8) Uani 0.455(13) 2 d S T P

loop_
_atom_site_aniso_label
_atom_site_aniso_U_11
_atom_site_aniso_U_22
_atom_site_aniso_U_33
_atom_site_aniso_U_23
_atom_site_aniso_U_13
_atom_site_aniso_U_12
Bi1 0.0539(4) 0.0483(4) 0.0561(4) 0.000 0.0390(3) 0.000
Se1 0.0434(10) 0.0535(12) 0.0534(12) 0.000 0.0308(9) 0.000
Se2 0.0439(13) 0.0416(14) 0.0487(14) 0.000 0.0305(11) 0.000
S1 0.0434(10) 0.0535(12) 0.0534(12) 0.000 0.0308(9) 0.000
S2 0.0439(13) 0.0416(14) 0.0487(14) 0.000 0.0305(11) 0.000
Bi2 0.0459(4) 0.0528(4) 0.0567(4) 0.000 0.0322(3) 0.000
Se3 0.0421(14) 0.0454(16) 0.0473(16) 0.000 0.0286(13) 0.000
Se4 0.0435(12) 0.0484(14) 0.0493(14) 0.000 0.0316(11) 0.000
S3 0.0421(14) 0.0454(16) 0.0473(16) 0.000 0.0286(13) 0.000
S4 0.0435(12) 0.0484(14) 0.0493(14) 0.000 0.0316(11) 0.000

loop_
_atom_type_symbol
_atom_type_description
_atom_type_scat_dispersion_real
_atom_type_scat_dispersion_imag
_atom_type_scat_source
Bi Bi -4.1077 10.2566 'International Tables Vol C Tables 4.2.6.8 and 6.1.1.4'
Se Se -0.0929 2.2259 'International Tables Vol C Tables 4.2.6.8 and 6.1.1.4'
S S 0.1246 0.1234 'International Tables Vol C Tables 4.2.6.8 and 6.1.1.4'

loop_
_geom_angle_atom_site_label_1
_geom_angle_atom_site_label_2
_geom_angle_atom_site_label_3
_geom_angle
_geom_angle_site_symmetry_1
_geom_angle_site_symmetry_3
Se2 Bi1 S2 85.79(6) . 7_655
Se2 Bi1 Se2 85.79(6) . 7_655
S2 Bi1 Se2 0.00(9) 7_655 7_655
Se2 Bi1 S2 85.79(6) . 7_645
S2 Bi1 S2 91.59(7) 7_655 7_645
Se2 Bi1 S2 91.59(7) 7_655 7_645
Se2 Bi1 Se2 85.79(6) . 7_645
S2 Bi1 Se2 91.59(7) 7_655 7_645
Se2 Bi1 Se2 91.59(7) 7_655 7_645
S2 Bi1 Se2 0.00(12) 7_645 7_645
Se2 Bi1 Se1 76.29(6) . .
S2 Bi1 Se1 88.13(5) 7_655 .
Se2 Bi1 Se1 88.13(5) 7_655 .
S2 Bi1 Se1 162.06(7) 7_645 .
Se2 Bi1 Se1 162.06(7) 7_645 .
Se2 Bi1 S1 76.29(6) . 1_545
S2 Bi1 S1 162.06(7) 7_655 1_545
Se2 Bi1 S1 162.06(7) 7_655 1_545
S2 Bi1 S1 88.13(5) 7_645 1_545
Se2 Bi1 S1 88.13(5) 7_645 1_545
Se1 Bi1 S1 86.68(6) . 1_545
Se2 Bi1 Se1 76.29(6) . 1_545
S2 Bi1 Se1 162.06(7) 7_655 1_545
Se2 Bi1 Se1 162.06(7) 7_655 1_545
S2 Bi1 Se1 88.13(5) 7_645 1_545
Se2 Bi1 Se1 88.13(5) 7_645 1_545
Se1 Bi1 Se1 86.68(6) . 1_545
S1 Bi1 Se1 0.00(16) 1_545 1_545
S1 Se1 Se1 0.00(6) 5_665 5_665
S1 Se1 Bi1 102.61(9) 5_665 .
Se1 Se1 Bi1 102.61(9) 5_665 .
S1 Se1 Bi1 102.61(9) 5_665 1_565
Se1 Se1 Bi1 102.61(9) 5_665 1_565
Bi1 Se1 Bi1 86.68(6) . 1_565
Bi1 Se2 Bi1 94.21(6) . 7_655
Bi1 Se2 Bi1 94.21(6) . 7_645
Bi1 Se2 Bi1 91.59(7) 7_655 7_645
Se3 Bi2 S3 82.42(8) . 7_544
Se3 Bi2 Se3 82.42(8) . 7_544
S3 Bi2 Se3 0.00(10) 7_544 7_544
Se3 Bi2 S3 82.42(8) . 7_554
S3 Bi2 S3 90.48(8) 7_544 7_554
Se3 Bi2 S3 90.48(8) 7_544 7_554
Se3 Bi2 Se3 82.42(8) . 7_554
S3 Bi2 Se3 90.48(8) 7_544 7_554
Se3 Bi2 Se3 90.48(8) 7_544 7_554
S3 Bi2 Se3 0.00(12) 7_554 7_554
Se3 Bi2 Se4 76.21(7) . .
S3 Bi2 Se4 86.03(5) 7_544 .
Se3 Bi2 Se4 86.03(5) 7_544 .
S3 Bi2 Se4 158.62(7) 7_554 .
Se3 Bi2 Se4 158.62(7) 7_554 .
Se3 Bi2 S4 76.21(7) . 1_565
S3 Bi2 S4 158.62(7) 7_544 1_565
Se3 Bi2 S4 158.62(7) 7_544 1_565
S3 Bi2 S4 86.03(5) 7_554 1_565
Se3 Bi2 S4 86.03(5) 7_554 1_565
Se4 Bi2 S4 89.57(7) . 1_565
Se3 Bi2 Se4 76.21(7) . 1_565
S3 Bi2 Se4 158.62(7) 7_544 1_565
Se3 Bi2 Se4 158.62(7) 7_544 1_565
S3 Bi2 Se4 86.03(5) 7_554 1_565
Se3 Bi2 Se4 86.03(5) 7_554 1_565
Se4 Bi2 Se4 89.57(7) . 1_565
S4 Bi2 Se4 0.00(10) 1_565 1_565
Bi2 Se3 Bi2 97.58(8) . 7_544
Bi2 Se3 Bi2 97.58(8) . 7_554
Bi2 Se3 Bi2 90.48(8) 7_544 7_554
S4 Se4 Se4 0.00(12) 5_644 5_644
S4 Se4 Bi2 109.11(10) 5_644 .
Se4 Se4 Bi2 109.11(10) 5_644 .
S4 Se4 Bi2 109.11(10) 5_644 1_545
Se4 Se4 Bi2 109.11(10) 5_644 1_545
Bi2 Se4 Bi2 89.57(7) . 1_545

loop_
_geom_bond_atom_site_label_1
_geom_bond_atom_site_label_2
_geom_bond_distance
_geom_bond_site_symmetry_2
Bi1 Se2 2.676(3) .
Bi1 S2 2.8626(17) 7_655
Bi1 Se2 2.8626(17) 7_655
Bi1 S2 2.8626(17) 7_645
Bi1 Se2 2.8626(17) 7_645
Bi1 Se1 2.9898(15) .
Bi1 S1 2.9898(15) 1_545
Bi1 Se1 2.9898(15) 1_545
Se1 S1 2.317(4) 5_665
Se1 Se1 2.317(4) 5_665
Se1 Bi1 2.9898(15) 1_565
Se2 Bi1 2.8626(17) 7_655
Se2 Bi1 2.8626(17) 7_645
Bi2 Se3 2.655(3) .
Bi2 S3 2.890(2) 7_544
Bi2 Se3 2.890(2) 7_544
Bi2 S3 2.890(2) 7_554
Bi2 Se3 2.890(2) 7_554
Bi2 Se4 2.9128(17) .
Bi2 S4 2.9129(17) 1_565
Bi2 Se4 2.9129(17) 1_565
Se3 Bi2 2.890(2) 7_544
Se3 Bi2 2.890(2) 7_554
Se4 S4 2.249(5) 5_644
Se4 Se4 2.249(5) 5_644
Se4 Bi2 2.9128(17) 1_545
